data_1514697
loop_
_publ_author_name
'Eitel, Simon H.'
'Jautze, Sascha'
'Frey, Wolfgang'
'Peters, Ren\'e'

_publ_section_title
;
 Asymmetric Michael additions of \a-cyanoacetates by soft Lewis acid/hard
 Br\/onsted acid catalysis: stereodivergency with bi- vs. monometallic
 catalysts
;
_journal_issue 5
_journal_name_full 'Chemical Science'
_journal_page_first 2218
_journal_paper_doi 10.1039/c3sc50419k
_journal_volume 4
_journal_year 2013
_chemical_formula_moiety 'C19 H22 Cl N O3'
_chemical_formula_sum 'C19 H22 Cl N O3'
_chemical_formula_weight 347.83
_chemical_name_systematic
;
tert-Butyl-2-(4-chlorophenyl)-2-cyano-2-(3-oxocyclohexyl)acetate
;
_space_group_IT_number 14
_symmetry_cell_setting monoclinic
_symmetry_space_group_name_Hall '-P 2yn'
_symmetry_space_group_name_H-M 'P 1 21/n 1'
_atom_sites_solution_hydrogens geom
_atom_sites_solution_primary direct
_atom_sites_solution_secondary difmap
_audit_creation_method SHELXL-97
_cell_angle_alpha 90.00
_cell_angle_beta 118.770(4)
_cell_angle_gamma 90.00
_cell_formula_units_Z 4
_cell_length_a 12.2391(11)
_cell_length_b 13.5132(11)
_cell_length_c 12.6257(11)
_cell_measurement_reflns_used 4631
_cell_measurement_temperature 100(2)
_cell_measurement_theta_max 30.61
_cell_measurement_theta_min 1.90
_cell_volume 1830.4(3)
_computing_cell_refinement 'APEX II Software Suite, 2008'
_computing_data_collection 'APEX II Software Suite, 2008'
_computing_data_reduction 'APEX II Software Suite, 2008'
_computing_molecular_graphics 'SHELXTL-plus, (Sheldrick, 1991)'
_computing_structure_refinement 'SHELXL-97 (Sheldrick, 1997)'
_computing_structure_solution 'SHELXS-97 (Sheldrick, 1990)'
_diffrn_ambient_temperature 100(2)
_diffrn_measured_fraction_theta_full 0.996
_diffrn_measured_fraction_theta_max 0.996
_diffrn_measurement_device_type 'Bruker Kappa APEX II Duo'
_diffrn_measurement_method 'Omega + Phi-Scans'
_diffrn_radiation_monochromator graphite
_diffrn_radiation_source 'fine-focus sealed tube'
_diffrn_radiation_type MoK\a
_diffrn_radiation_wavelength 0.71073
_diffrn_reflns_av_R_equivalents 0.0392
_diffrn_reflns_av_sigmaI/netI 0.0281
_diffrn_reflns_limit_h_max 17
_diffrn_reflns_limit_h_min -17
_diffrn_reflns_limit_k_max 18
_diffrn_reflns_limit_k_min -19
_diffrn_reflns_limit_l_max 18
_diffrn_reflns_limit_l_min -17
_diffrn_reflns_number 38134
_diffrn_reflns_theta_full 30.61
_diffrn_reflns_theta_max 30.61
_diffrn_reflns_theta_min 1.90
_diffrn_standards_decay_% 0
_diffrn_standards_interval_count 0
_diffrn_standards_number 0
_exptl_absorpt_coefficient_mu 0.225
_exptl_absorpt_correction_T_max 0.7457
_exptl_absorpt_correction_T_min 0.7068
_exptl_absorpt_correction_type multi-scan
_exptl_absorpt_process_details 'Blessing, 1995'
_exptl_crystal_colour colourless
_exptl_crystal_density_diffrn 1.262
_exptl_crystal_density_method 'not measured'
_exptl_crystal_description block
_exptl_crystal_F_000 736
_exptl_crystal_size_max 0.53
_exptl_crystal_size_mid 0.41
_exptl_crystal_size_min 0.37
_refine_diff_density_max 0.707
_refine_diff_density_min -0.300
_refine_diff_density_rms 0.065
_refine_ls_extinction_method none
_refine_ls_goodness_of_fit_ref 1.060
_refine_ls_hydrogen_treatment constr
_refine_ls_matrix_type full
_refine_ls_number_parameters 220
_refine_ls_number_reflns 5623
_refine_ls_number_restraints 0
_refine_ls_restrained_S_all 1.060
_refine_ls_R_factor_all 0.0485
_refine_ls_R_factor_gt 0.0383
_refine_ls_shift/su_max 0.001
_refine_ls_shift/su_mean 0.000
_refine_ls_structure_factor_coef Fsqd
_refine_ls_weighting_details 'calc w=1/[\s^2^(Fo^2^)+(0.0415P)^2^+0.6299P] where P=(Fo^2^+2Fc^2^)/3'
_refine_ls_weighting_scheme calc
_refine_ls_wR_factor_gt 0.0955
_refine_ls_wR_factor_ref 0.0989
_reflns_number_gt 4631
_reflns_number_total 5623
_reflns_threshold_expression >2sigma(I)
_cod_data_source_file c3sc50419k.txt
_cod_data_source_block s1840lm
_cod_original_sg_symbol_H-M 'P 21/n'
_cod_database_code 1514697

loop_
_symmetry_equiv_pos_as_xyz
'x, y, z'
'-x+1/2, y+1/2, -z+1/2'
'-x, -y, -z'
'x-1/2, -y-1/2, z-1/2'

loop_
_atom_site_label
_atom_site_type_symbol
_atom_site_fract_x
_atom_site_fract_y
_atom_site_fract_z
_atom_site_U_iso_or_equiv
_atom_site_adp_type
_atom_site_occupancy
_atom_site_symmetry_multiplicity
_atom_site_calc_flag
_atom_site_refinement_flags
Cl1 Cl 0.12210(3) 0.00802(2) 0.79119(3) 0.02869(8) Uani 1 1 d .
C1 C -0.37296(9) -0.10391(7) 0.36716(9) 0.01511(18) Uani 1 1 d .
N1 N -0.34494(9) -0.20150(7) 0.20249(9) 0.02152(19) Uani 1 1 d .
O1 O -0.36595(10) -0.37366(9) 0.62080(9) 0.0457(3) Uani 1 1 d .
O2 O -0.51874(8) 0.02321(7) 0.35109(8) 0.02525(18) Uani 1 1 d .
C2 C -0.35719(9) -0.15575(7) 0.27223(9) 0.01624(19) Uani 1 1 d .
O3 O -0.42895(7) 0.02983(5) 0.23089(7) 0.01697(15) Uani 1 1 d .
C3 C -0.44041(10) -0.17469(8) 0.41425(9) 0.01725(19) Uani 1 1 d .
H3 H -0.4542 -0.1376 0.4754 0.021 Uiso 1 1 calc R
C4 C -0.35887(10) -0.26493(8) 0.47763(10) 0.0192(2) Uani 1 1 d .
H4A H -0.3387 -0.3001 0.4204 0.023 Uiso 1 1 calc R
H4B H -0.2796 -0.2423 0.5466 0.023 Uiso 1 1 calc R
C5 C -0.42258(11) -0.33567(8) 0.52301(10) 0.0223(2) Uani 1 1 d .
C6 C -0.55674(11) -0.36024(9) 0.43787(11) 0.0258(2) Uani 1 1 d .
H6A H -0.5945 -0.3899 0.4844 0.031 Uiso 1 1 calc R
H6B H -0.5604 -0.4102 0.3789 0.031 Uiso 1 1 calc R
C7 C -0.63309(11) -0.26956(10) 0.36936(12) 0.0291(3) Uani 1 1 d .
H7A H -0.7152 -0.2915 0.3041 0.035 Uiso 1 1 calc R
H7B H -0.6477 -0.2273 0.4254 0.035 Uiso 1 1 calc R
C8 C -0.56742(10) -0.20900(9) 0.31468(10) 0.0236(2) Uani 1 1 d .
H8A H -0.6190 -0.1508 0.2719 0.028 Uiso 1 1 calc R
H8B H -0.5564 -0.2498 0.2553 0.028 Uiso 1 1 calc R
C9 C -0.24591(9) -0.07231(7) 0.47073(9) 0.01485(18) Uani 1 1 d .
C10 C -0.13504(10) -0.10735(8) 0.47952(10) 0.0173(2) Uani 1 1 d .
H10 H -0.1370 -0.1477 0.4170 0.021 Uiso 1 1 calc R
C11 C -0.02131(10) -0.08383(8) 0.57887(10) 0.0200(2) Uani 1 1 d .
H11 H 0.0543 -0.1090 0.5857 0.024 Uiso 1 1 calc R
C12 C -0.01996(10) -0.02321(8) 0.66752(10) 0.0200(2) Uani 1 1 d .
C13 C -0.12861(11) 0.01361(9) 0.66037(10) 0.0226(2) Uani 1 1 d .
H13 H -0.1257 0.0558 0.7218 0.027 Uiso 1 1 calc R
C14 C -0.24209(10) -0.01193(8) 0.56211(10) 0.0205(2) Uani 1 1 d .
H14 H -0.3175 0.0118 0.5571 0.025 Uiso 1 1 calc R
C15 C -0.45162(10) -0.00902(8) 0.31455(10) 0.01694(19) Uani 1 1 d .
C16 C -0.49299(10) 0.12176(8) 0.16508(10) 0.0189(2) Uani 1 1 d .
C17 C -0.43407(11) 0.13902(8) 0.08518(11) 0.0240(2) Uani 1 1 d .
H17A H -0.3447 0.1514 0.1357 0.036 Uiso 1 1 calc R
H17B H -0.4731 0.1965 0.0332 0.036 Uiso 1 1 calc R
H17C H -0.4463 0.0804 0.0350 0.036 Uiso 1 1 calc R
C18 C -0.63113(11) 0.10028(10) 0.09104(12) 0.0273(2) Uani 1 1 d .
H18A H -0.6437 0.0434 0.0382 0.041 Uiso 1 1 calc R
H18B H -0.6737 0.1583 0.0418 0.041 Uiso 1 1 calc R
H18C H -0.6653 0.0852 0.1453 0.041 Uiso 1 1 calc R
C19 C -0.46403(13) 0.20664(9) 0.25357(12) 0.0305(3) Uani 1 1 d .
H19A H -0.5053 0.1950 0.3024 0.046 Uiso 1 1 calc R
H19B H -0.4943 0.2688 0.2088 0.046 Uiso 1 1 calc R
H19C H -0.3737 0.2109 0.3066 0.046 Uiso 1 1 calc R

loop_
_atom_site_aniso_label
_atom_site_aniso_U_11
_atom_site_aniso_U_22
_atom_site_aniso_U_33
_atom_site_aniso_U_23
_atom_site_aniso_U_13
_atom_site_aniso_U_12
Cl1 0.02054(13) 0.03046(15) 0.02338(14) -0.00177(11) 0.00123(11) -0.00516(10)
C1 0.0139(4) 0.0168(4) 0.0147(4) 0.0013(3) 0.0069(4) 0.0005(3)
N1 0.0231(5) 0.0218(4) 0.0182(4) 0.0001(3) 0.0087(4) 0.0007(4)
O1 0.0363(6) 0.0582(7) 0.0313(5) 0.0203(5) 0.0073(4) -0.0129(5)
O2 0.0246(4) 0.0288(4) 0.0276(4) 0.0043(3) 0.0168(4) 0.0080(3)
C2 0.0156(4) 0.0162(4) 0.0152(4) 0.0033(3) 0.0060(4) 0.0001(3)
O3 0.0166(3) 0.0155(3) 0.0191(4) 0.0042(3) 0.0089(3) 0.0032(3)
C3 0.0155(4) 0.0201(5) 0.0160(5) 0.0026(4) 0.0075(4) -0.0019(4)
C4 0.0158(5) 0.0214(5) 0.0183(5) 0.0051(4) 0.0067(4) -0.0015(4)
C5 0.0225(5) 0.0224(5) 0.0219(5) 0.0039(4) 0.0106(4) -0.0032(4)
C6 0.0219(5) 0.0276(6) 0.0265(6) 0.0041(5) 0.0103(5) -0.0072(4)
C7 0.0175(5) 0.0361(6) 0.0308(6) 0.0087(5) 0.0094(5) -0.0046(5)
C8 0.0146(5) 0.0302(6) 0.0209(5) 0.0069(4) 0.0045(4) -0.0035(4)
C9 0.0147(4) 0.0147(4) 0.0146(4) 0.0012(3) 0.0067(4) -0.0004(3)
C10 0.0173(5) 0.0157(4) 0.0193(5) -0.0003(4) 0.0091(4) -0.0001(4)
C11 0.0163(5) 0.0184(5) 0.0233(5) 0.0013(4) 0.0079(4) 0.0006(4)
C12 0.0177(5) 0.0194(5) 0.0172(5) 0.0019(4) 0.0039(4) -0.0037(4)
C13 0.0239(5) 0.0234(5) 0.0185(5) -0.0039(4) 0.0087(4) -0.0013(4)
C14 0.0185(5) 0.0240(5) 0.0202(5) -0.0027(4) 0.0101(4) 0.0009(4)
C15 0.0147(4) 0.0179(4) 0.0172(5) 0.0012(4) 0.0069(4) 0.0009(4)
C16 0.0192(5) 0.0134(4) 0.0203(5) 0.0030(4) 0.0065(4) 0.0038(4)
C17 0.0270(6) 0.0189(5) 0.0244(5) 0.0059(4) 0.0111(5) 0.0006(4)
C18 0.0182(5) 0.0295(6) 0.0276(6) 0.0024(5) 0.0057(5) 0.0060(4)
C19 0.0392(7) 0.0180(5) 0.0316(6) -0.0047(5) 0.0149(6) 0.0002(5)

loop_
_atom_type_symbol
_atom_type_description
_atom_type_scat_dispersion_real
_atom_type_scat_dispersion_imag
_atom_type_scat_source
C C 0.0033 0.0016 'International Tables Vol C Tables 4.2.6.8 and 6.1.1.4'
H H 0.0000 0.0000 'International Tables Vol C Tables 4.2.6.8 and 6.1.1.4'
N N 0.0061 0.0033 'International Tables Vol C Tables 4.2.6.8 and 6.1.1.4'
O O 0.0106 0.0060 'International Tables Vol C Tables 4.2.6.8 and 6.1.1.4'
Cl Cl 0.1484 0.1585 'International Tables Vol C Tables 4.2.6.8 and 6.1.1.4'

loop_
_geom_angle_atom_site_label_1
_geom_angle_atom_site_label_2
_geom_angle_atom_site_label_3
_geom_angle
C2 C1 C9 110.40(8)
C2 C1 C15 109.96(8)
C9 C1 C15 107.52(8)
C2 C1 C3 108.58(8)
C9 C1 C3 110.61(8)
C15 C1 C3 109.77(8)
N1 C2 C1 175.52(11)
C15 O3 C16 121.32(8)
C8 C3 C4 109.69(9)
C8 C3 C1 112.90(8)
C4 C3 C1 110.87(8)
C8 C3 H3 107.7
C4 C3 H3 107.7
C1 C3 H3 107.7
C5 C4 C3 112.08(9)
C5 C4 H4A 109.2
C3 C4 H4A 109.2
C5 C4 H4B 109.2
C3 C4 H4B 109.2
H4A C4 H4B 107.9
O1 C5 C6 122.09(11)
O1 C5 C4 120.82(11)
C6 C5 C4 117.00(9)
C5 C6 C7 112.73(10)
C5 C6 H6A 109.0
C7 C6 H6A 109.0
C5 C6 H6B 109.0
C7 C6 H6B 109.0
H6A C6 H6B 107.8
C8 C7 C6 111.95(10)
C8 C7 H7A 109.2
C6 C7 H7A 109.2
C8 C7 H7B 109.2
C6 C7 H7B 109.2
H7A C7 H7B 107.9
C7 C8 C3 109.86(9)
C7 C8 H8A 109.7
C3 C8 H8A 109.7
C7 C8 H8B 109.7
C3 C8 H8B 109.7
H8A C8 H8B 108.2
C10 C9 C14 119.35(10)
C10 C9 C1 121.55(9)
C14 C9 C1 118.98(9)
C11 C10 C9 120.61(10)
C11 C10 H10 119.7
C9 C10 H10 119.7
C12 C11 C10 118.90(10)
C12 C11 H11 120.5
C10 C11 H11 120.5
C11 C12 C13 121.68(10)
C11 C12 Cl1 119.23(9)
C13 C12 Cl1 119.09(9)
C12 C13 C14 119.09(10)
C12 C13 H13 120.5
C14 C13 H13 120.5
C13 C14 C9 120.34(10)
C13 C14 H14 119.8
C9 C14 H14 119.8
O2 C15 O3 127.43(10)
O2 C15 C1 122.32(10)
O3 C15 C1 110.20(8)
O3 C16 C17 102.04(8)
O3 C16 C18 108.40(9)
C17 C16 C18 111.49(10)
O3 C16 C19 110.20(9)
C17 C16 C19 110.87(10)
C18 C16 C19 113.23(10)
C16 C17 H17A 109.5
C16 C17 H17B 109.5
H17A C17 H17B 109.5
C16 C17 H17C 109.5
H17A C17 H17C 109.5
H17B C17 H17C 109.5
C16 C18 H18A 109.5
C16 C18 H18B 109.5
H18A C18 H18B 109.5
C16 C18 H18C 109.5
H18A C18 H18C 109.5
H18B C18 H18C 109.5
C16 C19 H19A 109.5
C16 C19 H19B 109.5
H19A C19 H19B 109.5
C16 C19 H19C 109.5
H19A C19 H19C 109.5
H19B C19 H19C 109.5

loop_
_geom_bond_atom_site_label_1
_geom_bond_atom_site_label_2
_geom_bond_distance
Cl1 C12 1.7396(11)
C1 C2 1.4790(14)
C1 C9 1.5339(14)
C1 C15 1.5482(14)
C1 C3 1.5563(14)
N1 C2 1.1432(14)
O1 C5 1.2019(15)
O2 C15 1.2009(13)
O3 C15 1.3231(13)
O3 C16 1.4902(12)
C3 C8 1.5267(15)
C3 C4 1.5344(15)
C3 H3 1.0000
C4 C5 1.5100(15)
C4 H4A 0.9900
C4 H4B 0.9900
C5 C6 1.5043(16)
C6 C7 1.5314(18)
C6 H6A 0.9900
C6 H6B 0.9900
C7 C8 1.5253(16)
C7 H7A 0.9900
C7 H7B 0.9900
C8 H8A 0.9900
C8 H8B 0.9900
C9 C10 1.3903(14)
C9 C14 1.3954(15)
C10 C11 1.3897(15)
C10 H10 0.9500
C11 C12 1.3807(16)
C11 H11 0.9500
C12 C13 1.3815(17)
C13 C14 1.3887(16)
C13 H13 0.9500
C14 H14 0.9500
C16 C17 1.5140(16)
C16 C18 1.5150(16)
C16 C19 1.5193(16)
C17 H17A 0.9800
C17 H17B 0.9800
C17 H17C 0.9800
C18 H18A 0.9800
C18 H18B 0.9800
C18 H18C 0.9800
C19 H19A 0.9800
C19 H19B 0.9800
C19 H19C 0.9800

loop_
_geom_torsion_atom_site_label_1
_geom_torsion_atom_site_label_2
_geom_torsion_atom_site_label_3
_geom_torsion_atom_site_label_4
_geom_torsion
C9 C1 C2 N1 93.7(14)
C15 C1 C2 N1 -147.9(14)
C3 C1 C2 N1 -27.7(14)
C2 C1 C3 C8 -58.45(11)
C9 C1 C3 C8 -179.73(9)
C15 C1 C3 C8 61.78(12)
C2 C1 C3 C4 65.09(11)
C9 C1 C3 C4 -56.19(11)
C15 C1 C3 C4 -174.68(8)
C8 C3 C4 C5 -53.94(12)
C1 C3 C4 C5 -179.30(9)
C3 C4 C5 O1 -137.99(13)
C3 C4 C5 C6 45.36(14)
O1 C5 C6 C7 141.35(14)
C4 C5 C6 C7 -42.05(15)
C5 C6 C7 C8 48.11(15)
C6 C7 C8 C3 -58.81(14)
C4 C3 C8 C7 61.34(12)
C1 C3 C8 C7 -174.48(10)
C2 C1 C9 C10 -11.72(13)
C15 C1 C9 C10 -131.67(10)
C3 C1 C9 C10 108.48(11)
C2 C1 C9 C14 172.36(9)
C15 C1 C9 C14 52.40(12)
C3 C1 C9 C14 -67.44(12)
C14 C9 C10 C11 0.85(16)
C1 C9 C10 C11 -175.06(9)
C9 C10 C11 C12 -1.44(16)
C10 C11 C12 C13 0.66(17)
C10 C11 C12 Cl1 -179.12(8)
C11 C12 C13 C14 0.71(17)
Cl1 C12 C13 C14 -179.51(9)
C12 C13 C14 C9 -1.32(17)
C10 C9 C14 C13 0.55(16)
C1 C9 C14 C13 176.56(10)
C16 O3 C15 O2 -2.83(17)
C16 O3 C15 C1 179.76(8)
C2 C1 C15 O2 149.00(11)
C9 C1 C15 O2 -90.77(12)
C3 C1 C15 O2 29.61(14)
C2 C1 C15 O3 -33.43(11)
C9 C1 C15 O3 86.80(10)
C3 C1 C15 O3 -152.82(9)
C15 O3 C16 C17 177.67(9)
C15 O3 C16 C18 -64.57(12)
C15 O3 C16 C19 59.85(13)
